data_7107084
loop_
_publ_author_name
'Lihong Li'
'Guy J. Clarkson'
'David J. Evans'
'Martin R. Lees'
'Scott S. Turner'
'Peter Scott'

_publ_section_title
;
 Isomeric Fe(II) MOFs: from a diamond-framework spin-crossover material to
 a 2D hard magnet
;
_journal_name_full Chem.Commun.
_journal_page_first 12646
_journal_paper_doi 10.1039/c1cc15574a
_journal_volume 47
_journal_year 2011
_chemical_formula_moiety 'C24 H18 Fe N4 O2'
_chemical_formula_sum 'C24 H18 Fe N4 O2'
_chemical_formula_weight 450.27
_chemical_name_systematic
;
?
;
_space_group_IT_number 61
_symmetry_cell_setting orthorhombic
_symmetry_space_group_name_Hall '-P 2ac 2ab'
_symmetry_space_group_name_H-M 'P b c a'
_atom_sites_solution_hydrogens geom
_atom_sites_solution_primary direct
_atom_sites_solution_secondary difmap
_audit_creation_method SHELXL-97
_cell_angle_alpha 90.00
_cell_angle_beta 90.00
_cell_angle_gamma 90.00
_cell_formula_units_Z 4
_cell_length_a 9.9499(6)
_cell_length_b 11.0634(5)
_cell_length_c 19.3835(9)
_cell_measurement_reflns_used 3961
_cell_measurement_temperature 100(2)
_cell_measurement_theta_max 70.56
_cell_measurement_theta_min 3.99
_cell_volume 2133.73(19)
_computing_cell_refinement 'CrysAlis RED, Oxford Diffraction Ltd'
_computing_data_collection 'CrysAlis CCD, Oxford Diffraction Ltd'
_computing_data_reduction 'CrysAlis RED, Oxford Diffraction Ltd'
_computing_molecular_graphics 'SHELXTL (Sheldrick, 1997)'
_computing_publication_material 'SHELXTL (Sheldrick, 1997)'
_computing_structure_refinement 'SHELXL-97 (Sheldrick, 1997)'
_computing_structure_solution 'SHELXS-97 (Sheldrick, 1990)'
_diffrn_ambient_temperature 100(2)
_diffrn_detector_area_resol_mean 10.2833
_diffrn_measured_fraction_theta_full 0.991
_diffrn_measured_fraction_theta_max 0.991
_diffrn_measurement_device_type 'Oxford Diffraction Gemini R'
_diffrn_measurement_method '\f & \w scans'
_diffrn_radiation_monochromator graphite
_diffrn_radiation_source 'Enhance (Mo) X-ray Source'
_diffrn_radiation_type CuK\a
_diffrn_radiation_wavelength 1.54178
_diffrn_reflns_av_R_equivalents 0.1488
_diffrn_reflns_av_sigmaI/netI 0.0692
_diffrn_reflns_limit_h_max 11
_diffrn_reflns_limit_h_min -12
_diffrn_reflns_limit_k_max 9
_diffrn_reflns_limit_k_min -13
_diffrn_reflns_limit_l_max 23
_diffrn_reflns_limit_l_min -23
_diffrn_reflns_number 11020
_diffrn_reflns_theta_full 70.57
_diffrn_reflns_theta_max 70.57
_diffrn_reflns_theta_min 4.56
_diffrn_standards_decay_% nil
_exptl_absorpt_coefficient_mu 5.899
_exptl_absorpt_correction_T_max 1.00
_exptl_absorpt_correction_T_min 0.36
_exptl_absorpt_correction_type multi-scan
_exptl_absorpt_process_details 'ABSPACK(CrysAlis, Oxford Diffraction)'
_exptl_crystal_colour brown
_exptl_crystal_density_diffrn 1.402
_exptl_crystal_density_method 'not measured'
_exptl_crystal_description plate
_exptl_crystal_F_000 928
_exptl_crystal_size_max 0.20
_exptl_crystal_size_mid 0.20
_exptl_crystal_size_min 0.01
_refine_diff_density_max 0.867
_refine_diff_density_min -0.704
_refine_diff_density_rms 0.102
_refine_ls_extinction_method none
_refine_ls_goodness_of_fit_ref 1.177
_refine_ls_hydrogen_treatment constr
_refine_ls_matrix_type full
_refine_ls_number_parameters 142
_refine_ls_number_reflns 2026
_refine_ls_number_restraints 0
_refine_ls_restrained_S_all 1.177
_refine_ls_R_factor_all 0.1027
_refine_ls_R_factor_gt 0.0830
_refine_ls_shift/su_max 0.000
_refine_ls_shift/su_mean 0.000
_refine_ls_structure_factor_coef Fsqd
_refine_ls_weighting_details 'calc w=1/[\s^2^(Fo^2^)+(0.0610P)^2^+8.6033P] where P=(Fo^2^+2Fc^2^)/3'
_refine_ls_weighting_scheme calc
_refine_ls_wR_factor_gt 0.1831
_refine_ls_wR_factor_ref 0.1936
_reflns_number_gt 1625
_reflns_number_total 2026
_reflns_threshold_expression >2sigma(I)
_cod_data_source_file c1cc15574a.txt
_cod_data_source_block ll39
_cod_original_sg_symbol_H-M Pbca
_cod_database_code 7107084

loop_
_symmetry_equiv_pos_as_xyz
'x, y, z'
'-x+1/2, -y, z+1/2'
'-x, y+1/2, -z+1/2'
'x+1/2, -y+1/2, -z'
'-x, -y, -z'
'x-1/2, y, -z-1/2'
'x, -y-1/2, z-1/2'
'-x-1/2, y-1/2, z'

loop_
_atom_site_label
_atom_site_type_symbol
_atom_site_fract_x
_atom_site_fract_y
_atom_site_fract_z
_atom_site_U_iso_or_equiv
_atom_site_adp_type
_atom_site_occupancy
_atom_site_symmetry_multiplicity
_atom_site_calc_flag
_atom_site_refinement_flags
Fe1 Fe 0.0000 0.5000 0.5000 0.0171(3) Uani 1 2 d S
O1 O 0.1367(3) 0.5762(3) 0.43840(17) 0.0204(8) Uani 1 1 d .
C1 C 0.1533(5) 0.5764(4) 0.3725(3) 0.0182(10) Uani 1 1 d .
C2 C 0.2467(5) 0.6568(5) 0.3419(3) 0.0256(11) Uani 1 1 d .
H2A H 0.2971 0.7092 0.3709 0.031 Uiso 1 1 calc R
C3 C 0.2670(6) 0.6616(5) 0.2719(3) 0.0307(13) Uani 1 1 d .
H3A H 0.3323 0.7155 0.2537 0.037 Uiso 1 1 calc R
C4 C 0.1935(6) 0.5889(5) 0.2273(3) 0.0314(13) Uani 1 1 d .
H4A H 0.2065 0.5939 0.1788 0.038 Uiso 1 1 calc R
C5 C 0.1023(6) 0.5100(4) 0.2546(3) 0.0271(11) Uani 1 1 d .
H5A H 0.0517 0.4601 0.2243 0.033 Uiso 1 1 calc R
C6 C 0.0807(5) 0.5002(5) 0.3260(3) 0.0229(11) Uani 1 1 d .
N1 N -0.0455(4) 0.3857(4) 0.4118(2) 0.0185(9) Uani 1 1 d .
C7 C -0.0140(5) 0.4096(4) 0.3486(3) 0.0205(10) Uani 1 1 d .
H7A H -0.0572 0.3633 0.3138 0.025 Uiso 1 1 calc R
C8 C -0.1430(5) 0.2945(4) 0.4240(2) 0.0199(10) Uani 1 1 d .
C9 C -0.1107(5) 0.1926(4) 0.4615(3) 0.0225(11) Uani 1 1 d .
H9A H -0.0205 0.1779 0.4752 0.027 Uiso 1 1 calc R
C10 C -0.2124(5) 0.1117(4) 0.4788(3) 0.0221(11) Uani 1 1 d .
H10A H -0.1898 0.0429 0.5057 0.027 Uiso 1 1 calc R
N2 N -0.3408(4) 0.1262(4) 0.4595(2) 0.0193(9) Uani 1 1 d .
C11 C -0.3699(5) 0.2231(4) 0.4207(2) 0.0208(10) Uani 1 1 d .
H11A H -0.4598 0.2330 0.4052 0.025 Uiso 1 1 calc R
C12 C -0.2763(5) 0.3090(4) 0.4021(2) 0.0208(10) Uani 1 1 d .
H12A H -0.3017 0.3766 0.3748 0.025 Uiso 1 1 calc R

loop_
_atom_site_aniso_label
_atom_site_aniso_U_11
_atom_site_aniso_U_22
_atom_site_aniso_U_33
_atom_site_aniso_U_23
_atom_site_aniso_U_13
_atom_site_aniso_U_12
Fe1 0.0163(5) 0.0179(5) 0.0169(5) 0.0009(4) 0.0008(4) 0.0000(4)
O1 0.0173(16) 0.0218(17) 0.0220(17) 0.0031(14) 0.0029(14) -0.0014(14)
C1 0.015(2) 0.015(2) 0.025(2) 0.0021(19) 0.001(2) 0.0050(19)
C2 0.024(3) 0.024(3) 0.029(3) -0.001(2) -0.003(2) -0.005(2)
C3 0.029(3) 0.030(3) 0.033(3) 0.002(2) 0.009(2) -0.008(2)
C4 0.041(3) 0.030(3) 0.023(3) 0.000(2) 0.009(2) -0.006(3)
C5 0.035(3) 0.021(2) 0.025(2) 0.001(2) 0.004(2) -0.005(2)
C6 0.024(2) 0.021(2) 0.024(2) -0.003(2) 0.004(2) -0.004(2)
N1 0.0180(19) 0.019(2) 0.0180(18) 0.0012(17) 0.0022(16) 0.0030(17)
C7 0.021(2) 0.018(2) 0.023(2) -0.003(2) -0.002(2) 0.002(2)
C8 0.021(2) 0.018(2) 0.021(2) -0.0006(19) 0.000(2) -0.003(2)
C9 0.020(2) 0.025(3) 0.023(2) 0.001(2) -0.002(2) -0.001(2)
C10 0.024(3) 0.018(2) 0.024(2) 0.004(2) -0.002(2) -0.002(2)
N2 0.0187(19) 0.021(2) 0.0185(19) -0.0026(17) 0.0010(17) -0.0036(16)
C11 0.019(2) 0.022(2) 0.021(2) -0.001(2) 0.001(2) -0.002(2)
C12 0.021(2) 0.020(2) 0.021(2) 0.001(2) -0.003(2) -0.001(2)

loop_
_atom_type_symbol
_atom_type_description
_atom_type_scat_dispersion_real
_atom_type_scat_dispersion_imag
_atom_type_scat_source
C C 0.0181 0.0091 'International Tables Vol C Tables 4.2.6.8 and 6.1.1.4'
H H 0.0000 0.0000 'International Tables Vol C Tables 4.2.6.8 and 6.1.1.4'
N N 0.0311 0.0180 'International Tables Vol C Tables 4.2.6.8 and 6.1.1.4'
O O 0.0492 0.0322 'International Tables Vol C Tables 4.2.6.8 and 6.1.1.4'
Fe Fe -1.1336 3.1974 'International Tables Vol C Tables 4.2.6.8 and 6.1.1.4'

loop_
_geom_angle_atom_site_label_1
_geom_angle_atom_site_label_2
_geom_angle_atom_site_label_3
_geom_angle
_geom_angle_site_symmetry_1
_geom_angle_site_symmetry_3
O1 Fe1 O1 180.0 . 5_566
O1 Fe1 N1 85.24(14) . .
O1 Fe1 N1 94.76(14) 5_566 .
O1 Fe1 N1 94.76(14) . 5_566
O1 Fe1 N1 85.24(14) 5_566 5_566
N1 Fe1 N1 180.000(1) . 5_566
O1 Fe1 N2 90.50(14) . 8_565
O1 Fe1 N2 89.50(14) 5_566 8_565
N1 Fe1 N2 86.55(14) . 8_565
N1 Fe1 N2 93.45(14) 5_566 8_565
O1 Fe1 N2 89.50(14) . 4_556
O1 Fe1 N2 90.50(14) 5_566 4_556
N1 Fe1 N2 93.45(14) . 4_556
N1 Fe1 N2 86.55(14) 5_566 4_556
N2 Fe1 N2 180.00(18) 8_565 4_556
C1 O1 Fe1 132.9(3) . .
O1 C1 C2 120.0(4) . .
O1 C1 C6 124.0(4) . .
C2 C1 C6 116.0(4) . .
C3 C2 C1 122.3(5) . .
C3 C2 H2A 118.9 . .
C1 C2 H2A 118.9 . .
C2 C3 C4 121.1(5) . .
C2 C3 H3A 119.5 . .
C4 C3 H3A 119.5 . .
C5 C4 C3 118.5(5) . .
C5 C4 H4A 120.7 . .
C3 C4 H4A 120.7 . .
C4 C5 C6 122.3(5) . .
C4 C5 H5A 118.9 . .
C6 C5 H5A 118.9 . .
C5 C6 C1 119.9(5) . .
C5 C6 C7 117.0(5) . .
C1 C6 C7 123.1(4) . .
C7 N1 C8 118.1(4) . .
C7 N1 Fe1 125.2(3) . .
C8 N1 Fe1 115.1(3) . .
N1 C7 C6 126.1(5) . .
N1 C7 H7A 117.0 . .
C6 C7 H7A 117.0 . .
C9 C8 C12 118.3(4) . .
C9 C8 N1 120.6(4) . .
C12 C8 N1 121.0(4) . .
C8 C9 C10 118.9(5) . .
C8 C9 H9A 120.6 . .
C10 C9 H9A 120.6 . .
N2 C10 C9 123.2(4) . .
N2 C10 H10A 118.4 . .
C9 C10 H10A 118.4 . .
C10 N2 C11 117.3(4) . .
C10 N2 Fe1 119.9(3) . 4_456
C11 N2 Fe1 122.6(3) . 4_456
N2 C11 C12 123.5(5) . .
N2 C11 H11A 118.3 . .
C12 C11 H11A 118.3 . .
C11 C12 C8 118.7(4) . .
C11 C12 H12A 120.6 . .
C8 C12 H12A 120.6 . .

loop_
_geom_bond_atom_site_label_1
_geom_bond_atom_site_label_2
_geom_bond_distance
_geom_bond_site_symmetry_2
Fe1 O1 1.996(3) .
Fe1 O1 1.996(3) 5_566
Fe1 N1 2.175(4) .
Fe1 N1 2.175(4) 5_566
Fe1 N2 2.253(4) 8_565
Fe1 N2 2.253(4) 4_556
O1 C1 1.288(6) .
C1 C2 1.416(7) .
C1 C6 1.431(7) .
C2 C3 1.374(7) .
C2 H2A 0.9500 .
C3 C4 1.389(8) .
C3 H3A 0.9500 .
C4 C5 1.367(8) .
C4 H4A 0.9500 .
C5 C6 1.404(7) .
C5 H5A 0.9500 .
C6 C7 1.444(7) .
N1 C7 1.291(6) .
N1 C8 1.420(6) .
C7 H7A 0.9500 .
C8 C9 1.379(7) .
C8 C12 1.403(7) .
C9 C10 1.393(7) .
C9 H9A 0.9500 .
C10 N2 1.340(6) .
C10 H10A 0.9500 .
N2 C11 1.341(6) .
N2 Fe1 2.253(4) 4_456
C11 C12 1.379(7) .
C11 H11A 0.9500 .
C12 H12A 0.9500 .
